data_4127412
loop_
_publ_author_name
'Wen, Saishuai'
'Boyce, Jonathan H.'
'Kandappa, Sunil K.'
'Sivaguru, Jayaraman'
'Porco, Jr, John A'

_publ_section_title
;
 Regiodivergent Photocyclization of Dearomatized Acylphloroglucinols:
 Asymmetric Syntheses of (-)-Nemorosone and
 (-)-6-<i>epi</i>-Garcimultiflorone A.
;
_journal_issue 28
_journal_name_full 'Journal of the American Chemical Society'
_journal_page_first 11315
_journal_page_last 11321
_journal_paper_doi 10.1021/jacs.9b05600
_journal_volume 141
_journal_year 2019
_chemical_absolute_configuration rm
_chemical_formula_moiety 'C27 H29 O4, C12 H24 N, 0.87(C H Cl3)'
_chemical_formula_sum 'C39.87 H53.87 Cl2.62 N O4'
_chemical_formula_weight 704.09
_space_group_crystal_system monoclinic
_space_group_IT_number 4
_space_group_name_Hall 'P 2yb'
_space_group_name_H-M_alt 'P 1 21 1'
_symmetry_space_group_name_Hall 'P 2yb'
_symmetry_space_group_name_H-M 'P 1 21 1'
_atom_sites_solution_hydrogens geom
_atom_sites_solution_primary dual
_audit_creation_date 2018-03-20
_audit_creation_method
;
Olex2 1.2
(compiled 2017.01.04 svn.r3372 for OlexSys, GUI svn.r5292)
;
_audit_update_record
;
2018-03-20 # Formatted by publCIF

;
_cell_angle_alpha 90
_cell_angle_beta 97.966(2)
_cell_angle_gamma 90
_cell_formula_units_Z 2
_cell_length_a 10.3691(5)
_cell_length_b 17.1035(8)
_cell_length_c 11.0229(5)
_cell_measurement_reflns_used 9447
_cell_measurement_temperature 296(2)
_cell_measurement_theta_max 66.44
_cell_measurement_theta_min 4.05
_cell_volume 1936.02(16)
_computing_cell_refinement 'SAINT V8.38A (Bruker, 2016)'
_computing_data_reduction 'SAINT V8.38A (Bruker, 2016)'
_computing_molecular_graphics 'Olex2 (Dolomanov et al., 2009)'
_computing_publication_material 'Olex2 (Dolomanov et al., 2009)'
_computing_structure_refinement 'ShelXL (Sheldrick, 2015)'
_computing_structure_solution 'ShelXT (Sheldrick, 2015)'
_diffrn_ambient_temperature 296.15
_diffrn_measured_fraction_theta_full 0.988
_diffrn_measured_fraction_theta_max 0.988
_diffrn_measurement_device_type 'Bruker APEX-II CCD'
_diffrn_measurement_method '\f and \w scans'
_diffrn_radiation_type CuK\a
_diffrn_radiation_wavelength 1.54178
_diffrn_reflns_av_R_equivalents 0.0510
_diffrn_reflns_av_unetI/netI 0.0272
_diffrn_reflns_Laue_measured_fraction_full 0.988
_diffrn_reflns_Laue_measured_fraction_max 0.988
_diffrn_reflns_limit_h_max 12
_diffrn_reflns_limit_h_min -12
_diffrn_reflns_limit_k_max 20
_diffrn_reflns_limit_k_min -20
_diffrn_reflns_limit_l_max 12
_diffrn_reflns_limit_l_min -13
_diffrn_reflns_number 64642
_diffrn_reflns_point_group_measured_fraction_full 0.985
_diffrn_reflns_point_group_measured_fraction_max 0.985
_diffrn_reflns_theta_full 67.217
_diffrn_reflns_theta_max 67.217
_diffrn_reflns_theta_min 4.049
_diffrn_standards_number 0
_exptl_absorpt_coefficient_mu 2.206
_exptl_absorpt_correction_T_max 0.7528
_exptl_absorpt_correction_T_min 0.5890
_exptl_absorpt_correction_type multi-scan
_exptl_absorpt_process_details
;
SADABS-2016/2 (Bruker,2016/2) was used for absorption correction.
wR2(int) was 0.1286 before and 0.0812 after correction.
The Ratio of minimum to maximum transmission is 0.7824.
The \l/2 correction factor is Not present.
;
_exptl_crystal_colour colourless
_exptl_crystal_colour_primary colourless
_exptl_crystal_density_diffrn 1.208
_exptl_crystal_description block
_exptl_crystal_F_000 753
_exptl_crystal_size_max 0.376
_exptl_crystal_size_mid 0.119
_exptl_crystal_size_min 0.081
_refine_diff_density_max 0.367
_refine_diff_density_min -0.184
_refine_diff_density_rms 0.043
_refine_ls_abs_structure_details
;
 Flack x determined using 3008 quotients [(I+)-(I-)]/[(I+)+(I-)]
 (Parsons, Flack and Wagner, Acta Cryst. B69 (2013) 249-259).
;
_refine_ls_abs_structure_Flack 0.060(5)
_refine_ls_extinction_method none
_refine_ls_goodness_of_fit_ref 1.040
_refine_ls_hydrogen_treatment constr
_refine_ls_matrix_type full
_refine_ls_number_parameters 515
_refine_ls_number_reflns 6845
_refine_ls_number_restraints 807
_refine_ls_restrained_S_all 1.010
_refine_ls_R_factor_all 0.0437
_refine_ls_R_factor_gt 0.0420
_refine_ls_shift/su_max 0.000
_refine_ls_shift/su_mean 0.000
_refine_ls_structure_factor_coef Fsqd
_refine_ls_weighting_details 'w=1/[\s^2^(Fo^2^)+(0.0770P)^2^+0.3760P] where P=(Fo^2^+2Fc^2^)/3'
_refine_ls_weighting_scheme calc
_refine_ls_wR_factor_gt 0.1177
_refine_ls_wR_factor_ref 0.1193
_reflns_Friedel_coverage 0.924
_reflns_Friedel_fraction_full 0.982
_reflns_Friedel_fraction_max 0.982
_reflns_number_gt 6555
_reflns_number_total 6845
_reflns_threshold_expression 'I > 2\s(I)'
_cod_data_source_file ja9b05600_si_001.cif
_cod_data_source_block wen3_0m
_cod_database_code 4127412
_publcif_datablock.id {bdaf2ecb-315b-4882-8e62-a106cd2359d6}

_shelx_shelxl_version_number 2014/7
_shelx_space_group_comment
;
The symmetry employed for this shelxl refinement is uniquely defined
by the following loop, which should always be used as a source of
symmetry information in preference to the above space-group names.
They are only intended as comments.
;
_olex2_refinement_description
;
1. Fixed Uiso
 At 1.2 times of:
  All C(H) groups, All C(H,H) groups, All C(H,H,H,H) groups, All N(H,H) groups
 At 1.5 times of:
  All C(H,H,H) groups
2. Shared sites
{C1SA, C1SB}
3. Restrained distances
 C1SB-Cl1B
 1.75 with sigma of 0.02
 Cl2C-C1SC
 1.7 with sigma of 0.02
 Cl1C-C1SC
 1.7 with sigma of 0.02
 Cl3C-C1SC
 1.7 with sigma of 0.02
 C1SD-Cl1D
 1.7 with sigma of 0.02
 C1SD-Cl2D
 1.7 with sigma of 0.02
 Cl3B-C1SB = Cl2A-C1SA = Cl2B-C1SB = Cl1A-C1SA = Cl3A-C1SA
 1.75 with sigma of 0.02
 C1SD-Cl3D
 1.7 with sigma of 0.02
 C27A-C26A
 1.3 with sigma of 0.02
 C26A-C27B
 1.3 with sigma of 0.02
 C26B-C25
 1.45 with sigma of 0.02
 C25-C26B
 1.4 with sigma of 0.02
 C26B-C27B
 1.3 with sigma of 0.02
 Cl1C-Cl2C
 2.8 with sigma of 0.04
 Cl2C-Cl3C
 2.8 with sigma of 0.04
 Cl3C-Cl1C
 2.8 with sigma of 0.04
 Cl2D-Cl1D
 2.7 with sigma of 0.04
 Cl3D-Cl2D
 2.7 with sigma of 0.04
 Cl1D-Cl3D
 2.7 with sigma of 0.04
 C27A-C25
 2.49 with sigma of 0.04
 C27B-C25
 2.49 with sigma of 0.04
 C26A-C23
 2.54 with sigma of 0.04
 C26B-C23
 2.54 with sigma of 0.04
4. Rigid bond restraints
 All non-hydrogen atoms
 with sigma for 1-2 distances of 0.01 and sigma for 1-3 distances of 0.01
5. Uiso/Uaniso restraints and constraints
All non-hydrogen atoms have similar U: within 2A with sigma of 0.04 and sigma
for terminal atoms of 0.08
Uanis(C1SB) \\sim Ueq, Uanis(C1SA) \\sim Ueq: with sigma of 0.1 and sigma for
terminal atoms of 0.2
Uanis(C1SB) = Uanis(C1SA) = Uanis(C1SC)
Uanis(Cl2B) = Uanis(Cl1A)
Uanis(Cl3D) = Uanis(Cl3A)
Uanis(Cl1D) = Uanis(Cl2C)
Uanis(Cl2D) = Uanis(Cl3B)
Uanis(Cl3C) = Uanis(C1SA)
Uanis(C1SD) = Uanis(C1SA)
6. Others
 Sof(Cl2B)=Sof(Cl1B)=Sof(Cl3B)=Sof(C1SB)=Sof(H1SB)=FVAR(1)
 Sof(Cl3A)=Sof(Cl2A)=Sof(C1SA)=Sof(H1SA)=Sof(Cl1A)=FVAR(2)
 Sof(Cl3C)=Sof(Cl1C)=Sof(Cl2C)=Sof(C1SC)=Sof(H1SC)=FVAR(3)
 Sof(H25C)=Sof(H25D)=Sof(C27B)=Sof(H27C)=Sof(H27D)=Sof(C26B)=Sof(H26B)=1-FVAR(4)
 Sof(H25A)=Sof(H25B)=Sof(C27A)=Sof(H27A)=Sof(H27B)=Sof(C26A)=Sof(H26A)=FVAR(4)
 Sof(Cl3D)=Sof(Cl2D)=Sof(C1SD)=Sof(H1SD)=Sof(Cl1D)=FVAR(5)
7.a Ternary CH refined with riding coordinates:
 C30(H30), C33(H33), C12(H12), C1SB(H1SB), C1SA(H1SA), C1SC(H1SC), C1SD(H1SD)
7.b Secondary CH2 refined with riding coordinates:
 N1(H1A,H1B), C31(H31A,H31B), C38(H38A,H38B), C19(H19A,H19B), C29(H29A,H29B),
 C37(H37A,H37B), C34(H34A,H34B), C16(H16A,H16B), C27(H27E,H27F), C32(H32A,H32B),
  C25(H25A,H25B), C25(H25C,H25D), C35(H35A,H35B), C28(H28A,H28B), C36(H36A,
 H36B), C13(H13A,H13B)
7.c Aromatic/amide H refined with riding coordinates:
 C3(H3), C5(H5), C20(H20), C2(H2), C1(H1), C6(H6), C14(H14), C26A(H26A),
 C26B(H26B)
7.d X=CH2 refined with riding coordinates:
 C21(H21A,H21B), C27A(H27A,H27B), C15(H15A,H15B), C27B(H27C,H27D)
7.e Idealised Me refined as rotating group:
 C10(H10A,H10B,H10C), C11(H11A,H11B,H11C)
;
_olex2_submission_special_instructions 'No special instructions were received'
_publcif_funding_html
;
;

loop_
_space_group_symop_operation_xyz
'x, y, z'
'-x, y+1/2, -z'

loop_
_atom_site_label
_atom_site_type_symbol
_atom_site_fract_x
_atom_site_fract_y
_atom_site_fract_z
_atom_site_U_iso_or_equiv
_atom_site_adp_type
_atom_site_occupancy
_atom_site_site_symmetry_order
_atom_site_calc_flag
_atom_site_refinement_flags_posn
_atom_site_refinement_flags_adp
_atom_site_refinement_flags_occupancy
_atom_site_disorder_assembly
_atom_site_disorder_group
O4 O 0.3074(2) 0.21222(11) 0.40127(18) 0.0358(4) Uani 1 1 d . U . . .
O2 O 0.07159(19) 0.43266(12) 0.3732(2) 0.0438(5) Uani 1 1 d . U . . .
O3 O 0.5114(2) 0.45709(13) 0.4206(2) 0.0458(5) Uani 1 1 d . U . . .
O1 O -0.0094(2) 0.23884(15) 0.2827(2) 0.0522(6) Uani 1 1 d . U . . .
N1 N 0.7017(2) 0.56622(14) 0.4807(2) 0.0375(5) Uani 1 1 d . U . . .
H1A H 0.6880 0.6121 0.5149 0.045 Uiso 1 1 calc R . . . .
H1B H 0.6250 0.5420 0.4665 0.045 Uiso 1 1 calc R . . . .
C22 C 0.3100(3) 0.28452(16) 0.3822(2) 0.0317(6) Uani 1 1 d . U . . .
C24 C 0.4141(3) 0.41435(16) 0.3954(3) 0.0347(6) Uani 1 1 d . U . . .
C4 C 0.0514(3) 0.27323(16) 0.4877(3) 0.0344(6) Uani 1 1 d . U . . .
C18 C 0.1715(3) 0.40534(16) 0.3460(2) 0.0338(6) Uani 1 1 d . U . . .
C3 C 0.1380(3) 0.30661(17) 0.5811(3) 0.0373(6) Uani 1 1 d . U . . .
H3 H 0.2124 0.3316 0.5622 0.045 Uiso 1 1 calc R . . . .
C30 C 0.7878(3) 0.51884(16) 0.5735(3) 0.0391(6) Uani 1 1 d . U . . .
H30 H 0.7982 0.4666 0.5396 0.047 Uiso 1 1 calc R . . . .
C7 C 0.0687(3) 0.27395(17) 0.3550(3) 0.0377(6) Uani 1 1 d . U . . .
C17 C 0.2893(3) 0.45266(16) 0.3313(3) 0.0369(6) Uani 1 1 d . U . . .
C23 C 0.4171(3) 0.33331(17) 0.4186(3) 0.0381(6) Uani 1 1 d D U . . .
C5 C -0.0584(3) 0.23531(19) 0.5206(3) 0.0479(7) Uani 1 1 d . U . . .
H5 H -0.1176 0.2120 0.4602 0.057 Uiso 1 1 calc R . . . .
C31 C 0.9213(3) 0.55567(18) 0.6044(3) 0.0416(7) Uani 1 1 d . U . . .
H31A H 0.9119 0.6093 0.6306 0.050 Uiso 1 1 calc R . . . .
H31B H 0.9645 0.5565 0.5318 0.050 Uiso 1 1 calc R . . . .
C20 C 0.2744(4) 0.54438(17) 0.5108(3) 0.0481(8) Uani 1 1 d . U . . .
H20 H 0.2090 0.5177 0.5433 0.058 Uiso 1 1 calc R . . . .
C33 C 0.7456(3) 0.58264(19) 0.3579(3) 0.0422(7) Uani 1 1 d . U . . .
H33 H 0.8250 0.6144 0.3713 0.051 Uiso 1 1 calc R . . . .
C9 C 0.1851(4) 0.31796(18) 0.1677(3) 0.0450(7) Uani 1 1 d . U . . .
C38 C 0.7753(3) 0.5076(2) 0.2944(3) 0.0480(7) Uani 1 1 d . U . . .
H38A H 0.7002 0.4732 0.2874 0.058 Uiso 1 1 calc R . . . .
H38B H 0.8479 0.4810 0.3423 0.058 Uiso 1 1 calc R . . . .
C8 C 0.1834(3) 0.31967(15) 0.3135(2) 0.0340(6) Uani 1 1 d . U . . .
C2 C 0.1150(3) 0.3032(2) 0.7010(3) 0.0480(7) Uani 1 1 d . U . . .
H2 H 0.1738 0.3263 0.7620 0.058 Uiso 1 1 calc R . . . .
C19 C 0.2764(3) 0.53743(17) 0.3755(3) 0.0443(7) Uani 1 1 d . U . . .
H19A H 0.3486 0.5679 0.3536 0.053 Uiso 1 1 calc R . . . .
H19B H 0.1967 0.5597 0.3328 0.053 Uiso 1 1 calc R . . . .
C29 C 0.7191(3) 0.51088(19) 0.6863(3) 0.0450(7) Uani 1 1 d . U . . .
H29A H 0.6360 0.4849 0.6642 0.054 Uiso 1 1 calc R . . . .
H29B H 0.7025 0.5624 0.7176 0.054 Uiso 1 1 calc R . . . .
C37 C 0.8095(4) 0.5265(3) 0.1661(4) 0.0641(10) Uani 1 1 d . U . . .
H37A H 0.8899 0.5562 0.1744 0.077 Uiso 1 1 calc R . . . .
H37B H 0.8238 0.4780 0.1243 0.077 Uiso 1 1 calc R . . . .
C34 C 0.6412(4) 0.6290(2) 0.2833(3) 0.0482(7) Uani 1 1 d . U . . .
H34A H 0.6286 0.6777 0.3252 0.058 Uiso 1 1 calc R . . . .
H34B H 0.5601 0.6000 0.2757 0.058 Uiso 1 1 calc R . . . .
C16 C 0.2984(3) 0.45156(18) 0.1914(3) 0.0439(7) Uani 1 1 d . U . . .
H16A H 0.2243 0.4795 0.1484 0.053 Uiso 1 1 calc R . . . .
H16B H 0.3767 0.4790 0.1768 0.053 Uiso 1 1 calc R . . . .
C10 C 0.2049(4) 0.2332(2) 0.1268(3) 0.0588(9) Uani 1 1 d . U . . .
H10A H 0.1418 0.1999 0.1567 0.088 Uiso 1 1 calc GR . . . .
H10B H 0.2909 0.2160 0.1593 0.088 Uiso 1 1 calc GR . . . .
H10C H 0.1943 0.2309 0.0390 0.088 Uiso 1 1 calc GR . . . .
C27 C 0.9363(4) 0.5006(2) 0.8187(3) 0.0567(9) Uani 1 1 d . U . . .
H27E H 0.9891 0.4681 0.8782 0.068 Uiso 1 1 calc R . . . .
H27F H 0.9269 0.5514 0.8558 0.068 Uiso 1 1 calc R . . . .
C12 C 0.3010(4) 0.3689(2) 0.1391(3) 0.0470(7) Uani 1 1 d . U . . .
H12 H 0.3811 0.3438 0.1781 0.056 Uiso 1 1 calc R . . . .
C32 C 1.0046(3) 0.5103(2) 0.7058(3) 0.0522(8) Uani 1 1 d . U . . .
H32A H 1.0242 0.4591 0.6752 0.063 Uiso 1 1 calc R . . . .
H32B H 1.0863 0.5377 0.7285 0.063 Uiso 1 1 calc R . . . .
C1 C 0.0068(4) 0.2663(2) 0.7320(4) 0.0568(9) Uani 1 1 d . U . . .
H1 H -0.0080 0.2643 0.8132 0.068 Uiso 1 1 calc R . . . .
C25 C 0.5417(3) 0.2976(2) 0.4794(4) 0.0584(9) Uani 1 1 d D U . . .
H25A H 0.5450 0.2440 0.4511 0.070 Uiso 0.755(13) 1 calc R . P A 1
H25B H 0.6134 0.3254 0.4511 0.070 Uiso 0.755(13) 1 calc R . P A 1
H25C H 0.5454 0.2430 0.4564 0.070 Uiso 0.245(13) 1 calc R . P A 2
H25D H 0.6153 0.3243 0.4526 0.070 Uiso 0.245(13) 1 calc R . P A 2
C6 C -0.0801(4) 0.2321(2) 0.6404(4) 0.0608(10) Uani 1 1 d . U . . .
H6 H -0.1536 0.2068 0.6604 0.073 Uiso 1 1 calc R . . . .
C11 C 0.0570(4) 0.3515(2) 0.1019(3) 0.0616(10) Uani 1 1 d . U . . .
H11A H 0.0491 0.4052 0.1249 0.092 Uiso 1 1 calc GR . . . .
H11B H -0.0148 0.3222 0.1247 0.092 Uiso 1 1 calc GR . . . .
H11C H 0.0566 0.3481 0.0149 0.092 Uiso 1 1 calc GR . . . .
C35 C 0.6748(4) 0.6470(2) 0.1552(3) 0.0578(9) Uani 1 1 d . U . . .
H35A H 0.6020 0.6735 0.1075 0.069 Uiso 1 1 calc R . . . .
H35B H 0.7496 0.6816 0.1619 0.069 Uiso 1 1 calc R . . . .
C28 C 0.8029(4) 0.4636(2) 0.7860(3) 0.0552(9) Uani 1 1 d . U . . .
H28A H 0.7597 0.4611 0.8585 0.066 Uiso 1 1 calc R . . . .
H28B H 0.8128 0.4107 0.7572 0.066 Uiso 1 1 calc R . . . .
C36 C 0.7051(4) 0.5720(2) 0.0904(3) 0.0580(9) Uani 1 1 d . U . . .
H36A H 0.6270 0.5403 0.0747 0.070 Uiso 1 1 calc R . . . .
H36B H 0.7328 0.5847 0.0123 0.070 Uiso 1 1 calc R . . . .
C13 C 0.3092(5) 0.3737(3) -0.0001(3) 0.0646(10) Uani 1 1 d . U . . .
H13A H 0.3110 0.3211 -0.0327 0.077 Uiso 1 1 calc R . . . .
H13B H 0.2315 0.3993 -0.0406 0.077 Uiso 1 1 calc R . . . .
C21 C 0.3560(4) 0.5845(2) 0.5866(4) 0.0593(9) Uani 1 1 d . U . . .
H21A H 0.4230 0.6121 0.5580 0.071 Uiso 1 1 calc R . . . .
H21B H 0.3475 0.5855 0.6695 0.071 Uiso 1 1 calc R . . . .
C14 C 0.4250(5) 0.4168(3) -0.0289(3) 0.0713(11) Uani 1 1 d . U . . .
H14 H 0.5053 0.4042 0.0154 0.086 Uiso 1 1 calc R . . . .
C27A C 0.5001(5) 0.3354(3) 0.6809(5) 0.0544(16) Uani 0.755(13) 1 d D U P A 1
H27A H 0.4325 0.3675 0.6463 0.065 Uiso 0.755(13) 1 calc R . P A 1
H27B H 0.5202 0.3319 0.7656 0.065 Uiso 0.755(13) 1 calc R . P A 1
C26A C 0.5642(14) 0.2968(9) 0.6133(8) 0.076(3) Uani 0.755(13) 1 d D U P A 1
H26A H 0.6311 0.2653 0.6512 0.091 Uiso 0.755(13) 1 calc R . P A 1
C15 C 0.4222(6) 0.4713(4) -0.1123(4) 0.0968(18) Uani 1 1 d . U . . .
H15A H 0.3436 0.4853 -0.1582 0.116 Uiso 1 1 calc R . . . .
H15B H 0.4989 0.4960 -0.1257 0.116 Uiso 1 1 calc R . . . .
Cl2B Cl 0.725(2) 0.2912(18) -0.040(2) 0.067(2) Uani 0.292(7) 1 d D U P B 1
Cl3A Cl 0.6037(5) 0.2166(5) 0.1336(6) 0.095(2) Uani 0.395(7) 1 d D U P C 2
Cl1B Cl 0.6463(7) 0.2599(4) 0.1795(5) 0.078(2) Uani 0.292(7) 1 d D U P B 1
Cl3B Cl 0.6956(7) 0.1241(3) 0.0456(5) 0.0750(19) Uani 0.292(7) 1 d D U P B 1
Cl2A Cl 0.7838(9) 0.1355(3) 0.0000(6) 0.137(3) Uani 0.395(7) 1 d D U P C 2
C1SB C 0.7446(6) 0.2217(3) 0.0764(5) 0.0551(12) Uani 0.292(7) 1 d D U P B 1
H1SB H 0.8355 0.2221 0.1151 0.066 Uiso 0.292(7) 1 calc R . P B 1
C1SA C 0.7446(6) 0.2217(3) 0.0764(5) 0.0551(12) Uani 0.395(7) 1 d D U P C 2
H1SA H 0.8154 0.2347 0.1416 0.066 Uiso 0.395(7) 1 calc R . P C 2
Cl1A Cl 0.7488(14) 0.2853(13) -0.0501(16) 0.067(2) Uani 0.395(7) 1 d D U P C 2
Cl3C Cl 0.7739(9) 0.1852(6) 0.0273(8) 0.0551(12) Uani 0.110(2) 1 d D U P D 3
Cl1C Cl 0.5442(10) 0.1970(5) 0.1415(10) 0.052(2) Uani 0.110(2) 1 d D U P D 3
Cl2C Cl 0.7120(9) 0.3240(5) 0.1564(12) 0.077(3) Uani 0.110(2) 1 d D U P D 3
C1SC C 0.702(2) 0.2230(14) 0.150(3) 0.0551(12) Uani 0.110(2) 1 d D U P D 3
H1SC H 0.7489 0.2019 0.2260 0.066 Uiso 0.110(2) 1 calc R . P D 3
C27B C 0.5741(17) 0.2716(12) 0.7310(14) 0.072(6) Uani 0.245(13) 1 d D U P A 2
H27C H 0.6005 0.2197 0.7405 0.087 Uiso 0.245(13) 1 calc R . P A 2
H27D H 0.5646 0.3017 0.7994 0.087 Uiso 0.245(13) 1 calc R . P A 2
C26B C 0.549(4) 0.304(2) 0.6142(16) 0.070(8) Uani 0.245(13) 1 d D U P A 2
H26B H 0.5247 0.3555 0.6275 0.083 Uiso 0.245(13) 1 calc R . P A 2
Cl3D Cl 0.8970(16) 0.1341(12) -0.0529(16) 0.095(2) Uani 0.077(3) 1 d D U P E 4
Cl2D Cl 0.7449(19) 0.2470(10) -0.0543(15) 0.0750(19) Uani 0.077(3) 1 d D U P E 4
C1SD C 0.802(3) 0.1674(19) 0.046(3) 0.0551(12) Uani 0.077(3) 1 d D U P E 4
H1SD H 0.8479 0.1831 0.1264 0.066 Uiso 0.077(3) 1 calc R . P E 4
Cl1D Cl 0.6871(18) 0.0974(11) 0.051(2) 0.077(3) Uani 0.077(3) 1 d D U P E 4

loop_
_atom_site_aniso_label
_atom_site_aniso_U_11
_atom_site_aniso_U_22
_atom_site_aniso_U_33
_atom_site_aniso_U_23
_atom_site_aniso_U_13
_atom_site_aniso_U_12
O4 0.0456(11) 0.0240(9) 0.0376(10) -0.0022(7) 0.0051(8) 0.0016(8)
O2 0.0398(11) 0.0373(11) 0.0544(12) 0.0044(9) 0.0065(9) 0.0086(9)
O3 0.0434(11) 0.0380(11) 0.0582(13) -0.0093(10) 0.0148(10) -0.0107(9)
O1 0.0514(12) 0.0517(13) 0.0467(12) -0.0001(11) -0.0172(10) -0.0134(11)
N1 0.0454(13) 0.0325(12) 0.0353(12) -0.0010(10) 0.0078(10) -0.0097(10)
C22 0.0375(13) 0.0294(14) 0.0284(12) -0.0048(10) 0.0049(10) 0.0024(10)
C24 0.0391(14) 0.0313(14) 0.0356(14) -0.0070(11) 0.0122(11) -0.0028(11)
C4 0.0338(13) 0.0276(12) 0.0414(15) -0.0007(11) 0.0039(11) 0.0014(10)
C18 0.0414(14) 0.0310(13) 0.0280(13) 0.0013(10) 0.0013(11) 0.0044(11)
C3 0.0389(14) 0.0330(13) 0.0397(15) -0.0028(12) 0.0040(11) -0.0012(12)
C30 0.0528(16) 0.0264(14) 0.0387(14) 0.0023(11) 0.0086(12) -0.0044(12)
C7 0.0352(13) 0.0331(13) 0.0408(15) 0.0013(12) -0.0082(11) 0.0009(11)
C17 0.0487(16) 0.0262(13) 0.0374(15) -0.0027(11) 0.0116(12) 0.0030(11)
C23 0.0352(14) 0.0324(14) 0.0464(16) -0.0036(12) 0.0043(12) 0.0032(11)
C5 0.0360(15) 0.0387(16) 0.069(2) -0.0074(15) 0.0081(14) -0.0012(12)
C31 0.0467(16) 0.0393(16) 0.0395(15) 0.0043(12) 0.0080(12) -0.0033(13)
C20 0.067(2) 0.0281(14) 0.0555(19) -0.0062(13) 0.0313(16) -0.0033(14)
C33 0.0512(17) 0.0413(15) 0.0357(14) -0.0009(12) 0.0118(12) -0.0163(13)
C9 0.067(2) 0.0395(16) 0.0265(14) -0.0035(12) -0.0005(13) -0.0019(14)
C38 0.0478(17) 0.0541(19) 0.0450(16) -0.0025(15) 0.0164(13) -0.0013(15)
C8 0.0425(14) 0.0303(14) 0.0272(13) -0.0021(10) -0.0018(11) -0.0001(11)
C2 0.064(2) 0.0398(16) 0.0408(16) -0.0043(13) 0.0109(14) 0.0001(15)
C19 0.0567(18) 0.0264(14) 0.0534(18) 0.0003(12) 0.0205(14) 0.0022(12)
C29 0.0530(17) 0.0398(16) 0.0440(16) 0.0075(13) 0.0128(13) -0.0083(14)
C37 0.068(2) 0.077(3) 0.053(2) -0.0096(19) 0.0275(18) -0.005(2)
C34 0.071(2) 0.0380(15) 0.0369(15) -0.0004(13) 0.0121(14) -0.0046(15)
C16 0.0602(18) 0.0374(15) 0.0361(15) 0.0052(12) 0.0133(13) 0.0030(14)
C10 0.098(3) 0.047(2) 0.0306(15) -0.0110(14) 0.0072(16) -0.0067(19)
C27 0.067(2) 0.057(2) 0.0456(17) 0.0203(16) 0.0042(15) 0.0124(17)
C12 0.071(2) 0.0420(16) 0.0288(15) -0.0035(12) 0.0107(14) 0.0021(15)
C32 0.0504(18) 0.0525(19) 0.0538(18) 0.0103(16) 0.0078(15) 0.0051(15)
C1 0.081(2) 0.0394(17) 0.057(2) -0.0023(15) 0.0356(18) 0.0041(16)
C25 0.0354(15) 0.0397(17) 0.097(3) 0.0015(18) -0.0020(17) 0.0035(14)
C6 0.058(2) 0.0433(18) 0.090(3) 0.0000(18) 0.040(2) -0.0031(15)
C11 0.077(2) 0.064(2) 0.0370(17) 0.0100(16) -0.0149(16) -0.0050(19)
C35 0.083(2) 0.052(2) 0.0386(17) 0.0048(15) 0.0116(16) -0.0142(18)
C28 0.071(2) 0.0462(18) 0.0514(19) 0.0175(15) 0.0182(17) 0.0002(16)
C36 0.078(2) 0.064(2) 0.0332(15) -0.0035(15) 0.0147(15) -0.0180(19)
C13 0.105(3) 0.060(2) 0.0301(17) -0.0030(15) 0.0160(17) 0.002(2)
C21 0.087(3) 0.0383(17) 0.059(2) -0.0097(16) 0.0317(19) -0.0020(18)
C14 0.096(3) 0.086(3) 0.0367(19) 0.0000(19) 0.0279(19) 0.011(2)
C27A 0.048(3) 0.068(3) 0.041(3) 0.012(2) -0.014(2) -0.014(2)
C26A 0.049(6) 0.083(7) 0.087(5) 0.019(5) -0.028(4) 0.005(4)
C15 0.096(4) 0.137(5) 0.059(3) 0.036(3) 0.015(2) -0.015(3)
Cl2B 0.042(5) 0.098(3) 0.060(3) 0.042(3) 0.009(3) 0.003(4)
Cl3A 0.081(3) 0.121(5) 0.084(3) 0.057(3) 0.014(2) -0.001(3)
Cl1B 0.081(3) 0.093(4) 0.067(3) 0.028(3) 0.031(2) 0.031(3)
Cl3B 0.101(4) 0.050(2) 0.064(3) 0.005(2) -0.025(2) -0.023(2)
Cl2A 0.215(8) 0.053(2) 0.140(4) -0.016(2) 0.010(5) 0.015(3)
C1SB 0.063(3) 0.046(3) 0.049(3) -0.001(2) -0.017(2) -0.010(2)
C1SA 0.063(3) 0.046(3) 0.049(3) -0.001(2) -0.017(2) -0.010(2)
Cl1A 0.042(5) 0.098(3) 0.060(3) 0.042(3) 0.009(3) 0.003(4)
Cl3C 0.063(3) 0.046(3) 0.049(3) -0.001(2) -0.017(2) -0.010(2)
Cl1C 0.051(5) 0.036(4) 0.062(5) 0.005(3) -0.015(4) 0.001(3)
Cl2C 0.058(4) 0.047(4) 0.121(7) -0.017(4) -0.004(4) 0.004(3)
C1SC 0.063(3) 0.046(3) 0.049(3) -0.001(2) -0.017(2) -0.010(2)
C27B 0.067(10) 0.081(12) 0.065(9) 0.006(9) -0.008(8) -0.002(9)
C26B 0.026(11) 0.078(18) 0.101(10) 0.057(13) -0.002(10) -0.024(12)
Cl3D 0.081(3) 0.121(5) 0.084(3) 0.057(3) 0.014(2) -0.001(3)
Cl2D 0.101(4) 0.050(2) 0.064(3) 0.005(2) -0.025(2) -0.023(2)
C1SD 0.063(3) 0.046(3) 0.049(3) -0.001(2) -0.017(2) -0.010(2)
Cl1D 0.058(4) 0.047(4) 0.121(7) -0.017(4) -0.004(4) 0.004(3)

loop_
_atom_type_symbol
_atom_type_description
_atom_type_scat_dispersion_real
_atom_type_scat_dispersion_imag
_atom_type_scat_source
C C 0.0181 0.0091 'International Tables Vol C Tables 4.2.6.8 and 6.1.1.4'
H H 0.0000 0.0000 'International Tables Vol C Tables 4.2.6.8 and 6.1.1.4'
Cl Cl 0.3639 0.7018 'International Tables Vol C Tables 4.2.6.8 and 6.1.1.4'
N N 0.0311 0.0180 'International Tables Vol C Tables 4.2.6.8 and 6.1.1.4'
O O 0.0492 0.0322 'International Tables Vol C Tables 4.2.6.8 and 6.1.1.4'

loop_
_geom_angle_atom_site_label_1
_geom_angle_atom_site_label_2
_geom_angle_atom_site_label_3
_geom_angle
H1A N1 H1B 107.0
C30 N1 H1A 107.6
C30 N1 H1B 107.6
C30 N1 C33 119.1(2)
C33 N1 H1A 107.6
C33 N1 H1B 107.6
O4 C22 C23 124.9(3)
O4 C22 C8 115.4(2)
C23 C22 C8 119.6(2)
O3 C24 C17 117.2(2)
O3 C24 C23 122.7(3)
C23 C24 C17 120.0(2)
C3 C4 C7 124.5(2)
C3 C4 C5 117.6(3)
C5 C4 C7 117.9(3)
O2 C18 C17 124.0(3)
O2 C18 C8 122.1(3)
C17 C18 C8 113.8(2)
C4 C3 H3 119.6
C2 C3 C4 120.9(3)
C2 C3 H3 119.6
N1 C30 H30 108.6
N1 C30 C31 111.6(2)
N1 C30 C29 107.7(3)
C31 C30 H30 108.6
C31 C30 C29 111.7(3)
C29 C30 H30 108.6
O1 C7 C4 118.6(3)
O1 C7 C8 121.8(3)
C4 C7 C8 119.6(2)
C24 C17 C19 111.2(3)
C24 C17 C16 106.8(2)
C18 C17 C24 111.7(2)
C18 C17 C19 111.6(2)
C18 C17 C16 105.3(2)
C19 C17 C16 110.1(2)
C22 C23 C24 122.5(3)
C22 C23 C25 119.0(3)
C24 C23 C25 118.5(3)
C4 C5 H5 119.5
C6 C5 C4 121.0(3)
C6 C5 H5 119.5
C30 C31 H31A 109.4
C30 C31 H31B 109.4
C30 C31 C32 111.1(3)
H31A C31 H31B 108.0
C32 C31 H31A 109.4
C32 C31 H31B 109.4
C19 C20 H20 117.1
C21 C20 H20 117.1
C21 C20 C19 125.7(3)
N1 C33 H33 108.6
N1 C33 C38 111.2(2)
C38 C33 H33 108.6
C34 C33 N1 107.8(2)
C34 C33 H33 108.6
C34 C33 C38 112.0(3)
C10 C9 C8 109.2(2)
C10 C9 C12 109.3(3)
C12 C9 C8 108.0(2)
C11 C9 C8 109.7(3)
C11 C9 C10 110.8(3)
C11 C9 C12 109.8(3)
C33 C38 H38A 109.8
C33 C38 H38B 109.8
C33 C38 C37 109.6(3)
H38A C38 H38B 108.2
C37 C38 H38A 109.8
C37 C38 H38B 109.8
C22 C8 C7 107.2(2)
C22 C8 C9 110.8(2)
C18 C8 C22 110.6(2)
C18 C8 C7 109.1(2)
C18 C8 C9 105.4(2)
C7 C8 C9 113.7(2)
C3 C2 H2 119.5
C1 C2 C3 121.0(3)
C1 C2 H2 119.5
C17 C19 H19A 108.8
C17 C19 H19B 108.8
C20 C19 C17 113.7(3)
C20 C19 H19A 108.8
C20 C19 H19B 108.8
H19A C19 H19B 107.7
C30 C29 H29A 109.6
C30 C29 H29B 109.6
C30 C29 C28 110.4(3)
H29A C29 H29B 108.1
C28 C29 H29A 109.6
C28 C29 H29B 109.6
C38 C37 H37A 109.1
C38 C37 H37B 109.1
H37A C37 H37B 107.9
C36 C37 C38 112.4(3)
C36 C37 H37A 109.1
C36 C37 H37B 109.1
C33 C34 H34A 109.2
C33 C34 H34B 109.2
C33 C34 C35 112.0(3)
H34A C34 H34B 107.9
C35 C34 H34A 109.2
C35 C34 H34B 109.2
C17 C16 H16A 109.0
C17 C16 H16B 109.0
H16A C16 H16B 107.8
C12 C16 C17 113.0(2)
C12 C16 H16A 109.0
C12 C16 H16B 109.0
C9 C10 H10A 109.5
C9 C10 H10B 109.5
C9 C10 H10C 109.5
H10A C10 H10B 109.5
H10A C10 H10C 109.5
H10B C10 H10C 109.5
H27E C27 H27F 108.0
C32 C27 H27E 109.4
C32 C27 H27F 109.4
C28 C27 H27E 109.4
C28 C27 H27F 109.4
C28 C27 C32 111.2(3)
C9 C12 H12 107.3
C16 C12 C9 112.8(3)
C16 C12 H12 107.3
C16 C12 C13 109.3(3)
C13 C12 C9 112.4(3)
C13 C12 H12 107.3
C31 C32 H32A 109.2
C31 C32 H32B 109.2
C27 C32 C31 111.9(3)
C27 C32 H32A 109.2
C27 C32 H32B 109.2
H32A C32 H32B 107.9
C2 C1 H1 120.5
C2 C1 C6 119.0(3)
C6 C1 H1 120.5
C23 C25 H25A 107.9
C23 C25 H25B 107.9
C23 C25 H25C 109.7
C23 C25 H25D 109.7
H25A C25 H25B 107.2
H25C C25 H25D 108.2
C26A C25 C23 117.5(7)
C26A C25 H25A 107.9
C26A C25 H25B 107.9
C26B C25 C23 109.8(17)
C26B C25 H25C 109.7
C26B C25 H25D 109.7
C5 C6 C1 120.5(3)
C5 C6 H6 119.7
C1 C6 H6 119.7
C9 C11 H11A 109.5
C9 C11 H11B 109.5
C9 C11 H11C 109.5
H11A C11 H11B 109.5
H11A C11 H11C 109.5
H11B C11 H11C 109.5
C34 C35 H35A 109.5
C34 C35 H35B 109.5
H35A C35 H35B 108.1
C36 C35 C34 110.5(3)
C36 C35 H35A 109.5
C36 C35 H35B 109.5
C29 C28 H28A 109.4
C29 C28 H28B 109.4
C27 C28 C29 111.0(3)
C27 C28 H28A 109.4
C27 C28 H28B 109.4
H28A C28 H28B 108.0
C37 C36 C35 111.0(3)
C37 C36 H36A 109.4
C37 C36 H36B 109.4
C35 C36 H36A 109.4
C35 C36 H36B 109.4
H36A C36 H36B 108.0
C12 C13 H13A 108.9
C12 C13 H13B 108.9
H13A C13 H13B 107.7
C14 C13 C12 113.3(3)
C14 C13 H13A 108.9
C14 C13 H13B 108.9
C20 C21 H21A 120.0
C20 C21 H21B 120.0
H21A C21 H21B 120.0
C13 C14 H14 117.8
C15 C14 C13 124.5(5)
C15 C14 H14 117.8
H27A C27A H27B 120.0
C26A C27A H27A 120.0
C26A C27A H27B 120.0
C25 C26A H26A 117.6
C27A C26A C25 124.9(10)
C27A C26A H26A 117.6
C14 C15 H15A 120.0
C14 C15 H15B 120.0
H15A C15 H15B 120.0
Cl2B C1SB Cl1B 101.7(9)
Cl2B C1SB Cl3B 120.2(13)
Cl2B C1SB H1SB 108.9
Cl1B C1SB Cl3B 107.4(4)
Cl1B C1SB H1SB 108.9
Cl3B C1SB H1SB 108.9
Cl3A C1SA Cl2A 114.0(5)
Cl3A C1SA H1SA 109.9
Cl3A C1SA Cl1A 116.5(5)
Cl2A C1SA H1SA 109.9
Cl2A C1SA Cl1A 96.0(8)
Cl1A C1SA H1SA 109.9
Cl3C C1SC H1SC 108.2
Cl1C C1SC Cl3C 112.0(14)
Cl1C C1SC Cl2C 108.4(15)
Cl1C C1SC H1SC 108.2
Cl2C C1SC Cl3C 111.8(15)
Cl2C C1SC H1SC 108.2
H27C C27B H27D 120.0
C26B C27B H27C 120.0
C26B C27B H27D 120.0
C25 C26B H26B 104.6
C27B C26B C25 151(3)
C27B C26B H26B 104.6
Cl3D C1SD Cl2D 91.5(17)
Cl3D C1SD H1SD 115.1
Cl3D C1SD Cl1D 105(2)
Cl2D C1SD H1SD 115.1
Cl1D C1SD Cl2D 112(2)
Cl1D C1SD H1SD 115.1

loop_
_geom_bond_atom_site_label_1
_geom_bond_atom_site_label_2
_geom_bond_distance
O4 C22 1.255(3)
O2 C18 1.212(4)
O3 C24 1.246(4)
O1 C7 1.214(4)
N1 H1A 0.8900
N1 H1B 0.8900
N1 C30 1.500(4)
N1 C33 1.513(3)
C22 C23 1.402(4)
C22 C8 1.543(4)
C24 C17 1.533(4)
C24 C23 1.409(4)
C4 C3 1.391(4)
C4 C7 1.498(4)
C4 C5 1.401(4)
C18 C17 1.493(4)
C18 C8 1.517(4)
C3 H3 0.9300
C3 C2 1.377(4)
C30 H30 0.9800
C30 C31 1.516(4)
C30 C29 1.523(4)
C7 C8 1.545(4)
C17 C19 1.541(4)
C17 C16 1.558(4)
C23 C25 1.500(4)
C5 H5 0.9300
C5 C6 1.371(5)
C31 H31A 0.9700
C31 H31B 0.9700
C31 C32 1.526(5)
C20 H20 0.9300
C20 C19 1.499(5)
C20 C21 1.299(6)
C33 H33 0.9800
C33 C38 1.514(5)
C33 C34 1.493(5)
C9 C8 1.610(4)
C9 C10 1.540(5)
C9 C12 1.551(5)
C9 C11 1.534(5)
C38 H38A 0.9700
C38 H38B 0.9700
C38 C37 1.540(5)
C2 H2 0.9300
C2 C1 1.371(5)
C19 H19A 0.9700
C19 H19B 0.9700
C29 H29A 0.9700
C29 H29B 0.9700
C29 C28 1.533(5)
C37 H37A 0.9700
C37 H37B 0.9700
C37 C36 1.490(6)
C34 H34A 0.9700
C34 H34B 0.9700
C34 C35 1.531(4)
C16 H16A 0.9700
C16 H16B 0.9700
C16 C12 1.528(4)
C10 H10A 0.9600
C10 H10B 0.9600
C10 H10C 0.9600
C27 H27E 0.9700
C27 H27F 0.9700
C27 C32 1.525(5)
C27 C28 1.518(6)
C12 H12 0.9800
C12 C13 1.551(4)
C32 H32A 0.9700
C32 H32B 0.9700
C1 H1 0.9300
C1 C6 1.386(6)
C25 H25A 0.9700
C25 H25B 0.9700
C25 H25C 0.9700
C25 H25D 0.9700
C25 C26A 1.462(10)
C25 C26B 1.482(18)
C6 H6 0.9300
C11 H11A 0.9600
C11 H11B 0.9600
C11 H11C 0.9600
C35 H35A 0.9700
C35 H35B 0.9700
C35 C36 1.523(6)
C28 H28A 0.9700
C28 H28B 0.9700
C36 H36A 0.9700
C36 H36B 0.9700
C13 H13A 0.9700
C13 H13B 0.9700
C13 C14 1.480(7)
C21 H21A 0.9300
C21 H21B 0.9300
C14 H14 0.9300
C14 C15 1.307(7)
C27A H27A 0.9300
C27A H27B 0.9300
C27A C26A 1.252(14)
C26A H26A 0.9300
C15 H15A 0.9300
C15 H15B 0.9300
Cl2B C1SB 1.742(19)
Cl3A C1SA 1.672(8)
Cl1B C1SB 1.754(8)
Cl3B C1SB 1.763(7)
Cl2A C1SA 1.773(8)
C1SB H1SB 0.9800
C1SA H1SA 0.9800
C1SA Cl1A 1.774(14)
Cl3C C1SC 1.75(2)
Cl1C C1SC 1.69(2)
Cl2C C1SC 1.73(2)
C1SC H1SC 0.9800
C27B H27C 0.9300
C27B H27D 0.9300
C27B C26B 1.39(2)
C26B H26B 0.9300
Cl3D C1SD 1.67(3)
Cl2D C1SD 1.80(3)
C1SD H1SD 0.9800
C1SD Cl1D 1.69(3)

loop_
_publcif_info_datablock.id
_publcif_info_datablock.publ_exptl
_publcif_info_datablock.publ_geom
_publcif_info_datablock.structure
{bdaf2ecb-315b-4882-8e62-a106cd2359d6} y y y
